data_1519537
loop_
_publ_author_name
'Matthews, Craig J.'
'Horton, Peter N.'
'Hursthouse, Michael B.'

_publ_section_title
;
 C18H28Cl2N18NiO16
;
_journal_name_full 'Crystal Structure Report Archive'
_journal_page_first 985
_journal_year 2003
_chemical_formula_sum 'C18 H28 Cl2 N18 Ni O16'
_chemical_formula_weight 882.19
_space_group_IT_number 2
_symmetry_cell_setting triclinic
_symmetry_space_group_name_Hall '-P 1'
_symmetry_space_group_name_H-M 'P -1'
_atom_sites_solution_hydrogens geom
_atom_sites_solution_primary direct
_atom_sites_solution_secondary difmap
_cell_angle_alpha 63.891(3)
_cell_angle_beta 68.400(3)
_cell_angle_gamma 74.367(3)
_cell_formula_units_Z 2
_cell_length_a 11.1391(6)
_cell_length_b 12.8788(6)
_cell_length_c 14.1662(6)
_cell_measurement_reflns_used 7316
_cell_measurement_temperature 120(2)
_cell_measurement_theta_max 27.485
_cell_measurement_theta_min 2.910
_cell_volume 1682.62(15)
_computing_cell_refinement ' DENZO (Otwinowski & Minor, 1997) and COLLECT (Hooft, 1998)'
_computing_data_collection ' DENZO (Otwinowski and Minor, 1997)'
_computing_data_reduction ' DENZO (Otwinowski & Minor, 1997) and COLLECT (Hooft, 1998)'
_computing_molecular_graphics 'PLATON (Spek, 1990)'
_computing_structure_refinement 'SHELXL-97 (Sheldrick, 1997b)'
_computing_structure_solution 'SHELXS-97 (Sheldrick, 1997a)'
_diffrn_ambient_temperature 120(2)
_diffrn_detector_area_resol_mean 9.091
_diffrn_measured_fraction_theta_full 0.995
_diffrn_measured_fraction_theta_max 0.995
_diffrn_measurement_device_type 'Nonius KappaCCD Area Detector'
_diffrn_measurement_method '\f and \w scans to fill Ewald Sphere'
_diffrn_radiation_monochromator graphite
_diffrn_radiation_source 'Nonius FR591 rotating anode'
_diffrn_radiation_type MoK\a
_diffrn_radiation_wavelength 0.71073
_diffrn_reflns_av_R_equivalents 0.0555
_diffrn_reflns_av_sigmaI/netI 0.0530
_diffrn_reflns_limit_h_max 14
_diffrn_reflns_limit_h_min -14
_diffrn_reflns_limit_k_max 16
_diffrn_reflns_limit_k_min -16
_diffrn_reflns_limit_l_max 18
_diffrn_reflns_limit_l_min -18
_diffrn_reflns_number 31370
_diffrn_reflns_theta_full 27.48
_diffrn_reflns_theta_max 27.48
_diffrn_reflns_theta_min 2.94
_exptl_absorpt_coefficient_mu 0.835
_exptl_absorpt_correction_T_max 0.9362
_exptl_absorpt_correction_T_min 0.8643
_exptl_absorpt_correction_type multi-scan
_exptl_absorpt_process_details 'SORTAV Blessing (1997)'
_exptl_crystal_colour Orange
_exptl_crystal_density_diffrn 1.741
_exptl_crystal_density_method 'not measured'
_exptl_crystal_description Block
_exptl_crystal_F_000 904
_exptl_crystal_size_max 0.18
_exptl_crystal_size_mid 0.18
_exptl_crystal_size_min 0.08
_refine_diff_density_max 0.676
_refine_diff_density_min -0.521
_refine_diff_density_rms 0.075
_refine_ls_extinction_method none
_refine_ls_goodness_of_fit_ref 1.018
_refine_ls_hydrogen_treatment mixed
_refine_ls_matrix_type full
_refine_ls_number_parameters 518
_refine_ls_number_reflns 7687
_refine_ls_number_restraints 6
_refine_ls_restrained_S_all 1.018
_refine_ls_R_factor_all 0.0702
_refine_ls_R_factor_gt 0.0448
_refine_ls_shift/su_max 0.000
_refine_ls_shift/su_mean 0.000
_refine_ls_structure_factor_coef Fsqd
_refine_ls_weighting_details 'calc w=1/[\s^2^(Fo^2^)+(0.0548P)^2^+0.8413P] where P=(Fo^2^+2Fc^2^)/3'
_refine_ls_weighting_scheme calc
_refine_ls_wR_factor_gt 0.0986
_refine_ls_wR_factor_ref 0.1079
_reflns_number_gt 5825
_reflns_number_total 7687
_reflns_threshold_expression >2sigma(I)
_cod_data_source_file eCrystal-985.cif
_cod_data_source_block s92
_cod_depositor_comments
;
Citation :
Matthews, Craig J. and Horton, Peter N. and Hursthouse, Michael B. (2003) 
University of Southampton, Crystal Structure Report Archive. 
(doi:10.5258/ecrystals/985)

More at:
http://ecrystals.chem.soton.ac.uk/985/
;
_cod_original_cell_volume 1682.62(14)
_cod_original_sg_symbol_H-M P-1
_cod_database_code 1519537

loop_
_symmetry_equiv_pos_as_xyz
'x, y, z'
'-x, -y, -z'

loop_
_atom_site_label
_atom_site_type_symbol
_atom_site_fract_x
_atom_site_fract_y
_atom_site_fract_z
_atom_site_U_iso_or_equiv
_atom_site_adp_type
_atom_site_occupancy
_atom_site_symmetry_multiplicity
_atom_site_calc_flag
_atom_site_refinement_flags
_atom_site_disorder_assembly
_atom_site_disorder_group
Ni1 Ni 0.76782(3) 0.18504(3) 0.19692(2) 0.01899(10) Uani 1 1 d . . .
C1 C 0.9039(2) 0.3598(2) 0.00066(19) 0.0206(5) Uani 1 1 d . . .
C2 C 0.7762(2) 0.3737(2) -0.0170(2) 0.0206(5) Uani 1 1 d . . .
C3 C 0.7484(3) 0.4453(2) -0.1160(2) 0.0243(6) Uani 1 1 d . . .
H3 H 0.8096 0.4925 -0.1764 0.029 Uiso 1 1 calc R . .
C4 C 0.6293(3) 0.4446(2) -0.1223(2) 0.0252(6) Uani 1 1 d . . .
H4 H 0.6044 0.4920 -0.1875 0.030 Uiso 1 1 calc R . .
C5 C 0.5451(2) 0.3725(2) -0.0307(2) 0.0212(5) Uani 1 1 d . . .
C6 C 0.4169(3) 0.3622(2) -0.0324(2) 0.0247(6) Uani 1 1 d . . .
N1 N 0.9224(2) 0.27043(17) 0.08706(16) 0.0205(4) Uani 1 1 d . . .
N2 N 0.9892(2) 0.43358(19) -0.06999(17) 0.0291(5) Uani 1 1 d . . .
H2A H 1.0656 0.4238 -0.0600 0.035 Uiso 1 1 calc R . .
H2B H 0.9695 0.4924 -0.1269 0.035 Uiso 1 1 calc R . .
N3 N 0.69069(19) 0.30777(17) 0.06954(16) 0.0195(4) Uani 1 1 d . . .
N4 N 0.5741(2) 0.30685(17) 0.06385(16) 0.0210(4) Uani 1 1 d . . .
N5 N 0.3305(2) 0.3079(2) 0.06243(18) 0.0332(6) Uani 1 1 d . . .
H5A H 0.2543 0.3005 0.0623 0.040 Uiso 1 1 calc R . .
H5B H 0.3502 0.2797 0.1247 0.040 Uiso 1 1 calc R . .
N6 N 0.3993(2) 0.4069(2) -0.12842(18) 0.0353(6) Uani 1 1 d . . .
O1 O 1.04328(17) 0.26468(15) 0.10077(14) 0.0238(4) Uani 1 1 d . . .
H1 H 1.0774 0.1949 0.1221 0.036 Uiso 1 1 calc R . .
O2 O 0.2762(2) 0.3851(2) -0.11840(16) 0.0457(6) Uani 1 1 d . . .
H2 H 0.2597 0.4216 -0.1790 0.069 Uiso 1 1 calc R . .
C11 C 0.8982(2) -0.0494(2) 0.28283(19) 0.0212(5) Uani 1 1 d . . .
C12 C 0.8651(2) -0.0458(2) 0.18881(19) 0.0215(5) Uani 1 1 d . . .
C13 C 0.8853(3) -0.1412(2) 0.1603(2) 0.0246(6) Uani 1 1 d . . .
H13 H 0.9191 -0.2165 0.2031 0.029 Uiso 1 1 calc R . .
C14 C 0.8547(3) -0.1227(2) 0.0685(2) 0.0263(6) Uani 1 1 d . . .
H14 H 0.8643 -0.1852 0.0466 0.032 Uiso 1 1 calc R . .
C15 C 0.8087(2) -0.0087(2) 0.0076(2) 0.0225(5) Uani 1 1 d . . .
C16 C 0.7817(3) 0.0261(2) -0.0982(2) 0.0256(6) Uani 1 1 d . . .
N11 N 0.8653(2) 0.04931(17) 0.29671(16) 0.0207(4) Uani 1 1 d . . .
N12 N 0.9596(2) -0.14546(18) 0.34215(17) 0.0274(5) Uani 1 1 d . . .
H12A H 0.9815 -0.1459 0.3960 0.033 Uiso 1 1 calc R . .
H12B H 0.9785 -0.2088 0.3276 0.033 Uiso 1 1 calc R . .
N13 N 0.8131(2) 0.05897(17) 0.13155(16) 0.0197(4) Uani 1 1 d . . .
N14 N 0.7852(2) 0.07927(17) 0.04058(16) 0.0217(5) Uani 1 1 d . . .
N15 N 0.7151(3) 0.1319(2) -0.1371(2) 0.0381(6) Uani 1 1 d . . .
H15A H 0.6988 0.1560 -0.2003 0.046 Uiso 1 1 calc R . .
H15B H 0.6879 0.1772 -0.0995 0.046 Uiso 1 1 calc R . .
N16 N 0.8260(2) -0.04695(19) -0.14663(17) 0.0249(5) Uani 1 1 d . . .
O11 O 0.91326(17) 0.04376(15) 0.37841(14) 0.0248(4) Uani 1 1 d . . .
H11 H 0.8571 0.0788 0.4169 0.037 Uiso 1 1 calc R . .
O12 O 0.79350(19) 0.00209(16) -0.24593(14) 0.0305(4) Uani 1 1 d . . .
H12 H 0.8259 -0.0434 -0.2795 0.046 Uiso 1 1 calc R . .
C21 C 0.5889(2) 0.2868(2) 0.35054(19) 0.0200(5) Uani 1 1 d . . .
C22 C 0.5208(2) 0.1943(2) 0.36377(19) 0.0196(5) Uani 1 1 d . . .
C23 C 0.3985(2) 0.1701(2) 0.4360(2) 0.0220(5) Uani 1 1 d . . .
H23 H 0.3493 0.2162 0.4780 0.026 Uiso 1 1 calc R . .
C24 C 0.3510(3) 0.0774(2) 0.4447(2) 0.0223(5) Uani 1 1 d . . .
H24 H 0.2670 0.0582 0.4918 0.027 Uiso 1 1 calc R . .
C25 C 0.4307(2) 0.0122(2) 0.38194(19) 0.0200(5) Uani 1 1 d . . .
C26 C 0.3924(2) -0.0937(2) 0.38974(19) 0.0210(5) Uani 1 1 d . . .
N21 N 0.7071(2) 0.28708(17) 0.28718(16) 0.0203(4) Uani 1 1 d . . .
N22 N 0.5283(2) 0.35989(18) 0.40212(17) 0.0259(5) Uani 1 1 d . . .
H22A H 0.5692 0.4141 0.3943 0.031 Uiso 1 1 calc R . .
H22B H 0.4473 0.3539 0.4440 0.031 Uiso 1 1 calc R . .
N23 N 0.5898(2) 0.13274(16) 0.30136(16) 0.0195(4) Uani 1 1 d . . .
N24 N 0.5460(2) 0.04042(17) 0.31039(16) 0.0209(4) Uani 1 1 d . . .
N25 N 0.4744(2) -0.14998(19) 0.32482(18) 0.0292(5) Uani 1 1 d . . .
H25A H 0.4554 -0.2145 0.3296 0.035 Uiso 1 1 calc R . .
H25B H 0.5469 -0.1222 0.2777 0.035 Uiso 1 1 calc R . .
N26 N 0.2836(2) -0.12624(17) 0.46162(17) 0.0234(5) Uani 1 1 d . . .
O21 O 0.76544(17) 0.37650(14) 0.27853(15) 0.0268(4) Uani 1 1 d . . .
H21 H 0.8454 0.3549 0.2710 0.040 Uiso 1 1 calc R . .
O22 O 0.26497(19) -0.22925(15) 0.45893(15) 0.0295(4) Uani 1 1 d . . .
H22 H 0.1915 -0.2481 0.5011 0.044 Uiso 1 1 calc R . .
O31 O 1.02213(18) 0.35912(15) 0.26522(14) 0.0287(4) Uani 1 1 d . . .
O32 O 1.00134(18) 0.21112(16) 0.44040(14) 0.0297(4) Uani 1 1 d . . .
O33 O 1.18177(18) 0.19538(16) 0.29365(14) 0.0296(4) Uani 1 1 d . . .
O34 O 1.16317(19) 0.33505(16) 0.36384(16) 0.0338(5) Uani 1 1 d . . .
Cl31 Cl 1.09283(6) 0.27544(5) 0.34115(5) 0.02248(14) Uani 1 1 d . . .
O35 O 0.6459(2) 0.51277(19) 0.44896(18) 0.0455(6) Uani 1 1 d . . .
O36 O 0.8143(2) 0.59024(17) 0.28698(15) 0.0389(5) Uani 1 1 d . . .
O37 O 0.8610(3) 0.4796(2) 0.45387(19) 0.0598(7) Uani 1 1 d . . .
O38 O 0.7427(2) 0.66733(18) 0.42282(18) 0.0420(5) Uani 1 1 d . . .
Cl35 Cl 0.76542(7) 0.56269(5) 0.40252(5) 0.02819(16) Uani 1 1 d . . .
O1W O 1.0888(3) 0.6357(2) 0.3160(2) 0.0459(6) Uani 1 1 d D . .
H1WA H 1.046(3) 0.583(3) 0.364(3) 0.071(15) Uiso 1 1 d D . .
H1WB H 1.152(3) 0.634(3) 0.333(3) 0.063(13) Uiso 1 1 d D . .
O2W O 0.6135(3) 0.34967(19) 0.69386(18) 0.0454(6) Uani 1 1 d D . .
H2WA H 0.619(4) 0.386(3) 0.6279(15) 0.075(14) Uiso 1 1 d D . .
H2WB H 0.545(3) 0.379(3) 0.729(2) 0.075(14) Uiso 1 1 d D . .

loop_
_atom_site_aniso_label
_atom_site_aniso_U_11
_atom_site_aniso_U_22
_atom_site_aniso_U_33
_atom_site_aniso_U_23
_atom_site_aniso_U_13
_atom_site_aniso_U_12
Ni1 0.02217(18) 0.01821(16) 0.01876(17) -0.00874(13) -0.00516(13) -0.00398(13)
C1 0.0235(13) 0.0215(12) 0.0204(12) -0.0110(10) -0.0054(10) -0.0044(10)
C2 0.0218(13) 0.0181(11) 0.0236(13) -0.0108(10) -0.0055(10) -0.0016(10)
C3 0.0282(14) 0.0237(13) 0.0223(13) -0.0084(11) -0.0064(11) -0.0070(11)
C4 0.0275(14) 0.0258(13) 0.0228(13) -0.0080(11) -0.0088(11) -0.0041(11)
C5 0.0241(13) 0.0189(11) 0.0229(12) -0.0109(10) -0.0074(11) -0.0003(10)
C6 0.0247(14) 0.0245(13) 0.0257(13) -0.0090(11) -0.0087(11) -0.0033(11)
N1 0.0206(11) 0.0232(10) 0.0233(11) -0.0117(9) -0.0077(9) -0.0042(9)
N2 0.0274(12) 0.0287(12) 0.0286(12) -0.0005(10) -0.0139(10) -0.0097(10)
N3 0.0208(11) 0.0193(10) 0.0215(10) -0.0103(9) -0.0061(9) -0.0029(8)
N4 0.0213(11) 0.0221(10) 0.0241(11) -0.0124(9) -0.0067(9) -0.0030(9)
N5 0.0286(13) 0.0473(14) 0.0238(12) -0.0061(11) -0.0083(10) -0.0170(11)
N6 0.0235(12) 0.0507(15) 0.0281(12) -0.0066(11) -0.0106(10) -0.0095(11)
O1 0.0233(9) 0.0244(9) 0.0278(9) -0.0092(8) -0.0116(8) -0.0045(7)
O2 0.0300(11) 0.0746(16) 0.0299(11) -0.0064(11) -0.0135(9) -0.0194(11)
C11 0.0233(13) 0.0222(12) 0.0194(12) -0.0081(10) -0.0052(10) -0.0058(10)
C12 0.0228(13) 0.0233(12) 0.0200(12) -0.0096(10) -0.0042(10) -0.0062(10)
C13 0.0331(15) 0.0189(12) 0.0236(13) -0.0084(10) -0.0103(11) -0.0026(11)
C14 0.0337(15) 0.0232(13) 0.0262(13) -0.0135(11) -0.0073(12) -0.0047(11)
C15 0.0231(13) 0.0246(13) 0.0233(13) -0.0117(11) -0.0062(11) -0.0043(11)
C16 0.0295(15) 0.0261(13) 0.0247(13) -0.0112(11) -0.0098(11) -0.0032(11)
N11 0.0254(11) 0.0233(10) 0.0184(10) -0.0115(9) -0.0066(9) -0.0040(9)
N12 0.0399(14) 0.0230(11) 0.0269(12) -0.0125(9) -0.0171(10) 0.0001(10)
N13 0.0211(11) 0.0208(10) 0.0190(10) -0.0091(8) -0.0050(9) -0.0037(9)
N14 0.0253(11) 0.0219(10) 0.0213(11) -0.0109(9) -0.0066(9) -0.0038(9)
N15 0.0552(17) 0.0336(13) 0.0358(13) -0.0220(11) -0.0270(12) 0.0135(12)
N16 0.0312(12) 0.0289(11) 0.0216(11) -0.0127(9) -0.0121(10) -0.0027(10)
O11 0.0301(10) 0.0296(10) 0.0234(9) -0.0160(8) -0.0112(8) -0.0019(8)
O12 0.0426(12) 0.0328(10) 0.0256(10) -0.0166(8) -0.0182(9) 0.0023(9)
C21 0.0242(13) 0.0197(12) 0.0178(12) -0.0076(10) -0.0071(10) -0.0031(10)
C22 0.0239(13) 0.0192(12) 0.0187(12) -0.0083(10) -0.0093(10) -0.0013(10)
C23 0.0235(13) 0.0225(12) 0.0230(13) -0.0126(10) -0.0069(11) -0.0004(10)
C24 0.0249(14) 0.0216(12) 0.0210(12) -0.0073(10) -0.0078(11) -0.0038(10)
C25 0.0220(13) 0.0196(12) 0.0201(12) -0.0070(10) -0.0080(10) -0.0035(10)
C26 0.0252(14) 0.0181(11) 0.0222(12) -0.0072(10) -0.0092(11) -0.0038(10)
N21 0.0225(11) 0.0190(10) 0.0234(11) -0.0099(9) -0.0061(9) -0.0063(9)
N22 0.0253(12) 0.0248(11) 0.0328(12) -0.0192(10) -0.0017(10) -0.0060(9)
N23 0.0248(11) 0.0173(10) 0.0197(10) -0.0083(8) -0.0072(9) -0.0045(9)
N24 0.0266(12) 0.0186(10) 0.0202(10) -0.0083(9) -0.0071(9) -0.0046(9)
N25 0.0293(13) 0.0261(11) 0.0364(13) -0.0196(10) 0.0000(10) -0.0099(10)
N26 0.0311(13) 0.0184(10) 0.0261(11) -0.0095(9) -0.0095(10) -0.0077(9)
O21 0.0244(10) 0.0242(9) 0.0384(10) -0.0166(8) -0.0059(9) -0.0094(8)
O22 0.0335(11) 0.0240(9) 0.0364(11) -0.0150(8) -0.0047(9) -0.0135(8)
O31 0.0321(10) 0.0276(9) 0.0268(10) -0.0056(8) -0.0133(8) -0.0064(8)
O32 0.0314(11) 0.0319(10) 0.0219(9) -0.0078(8) -0.0044(8) -0.0071(8)
O33 0.0320(11) 0.0299(10) 0.0282(10) -0.0157(8) -0.0065(8) -0.0006(8)
O34 0.0376(11) 0.0294(10) 0.0468(12) -0.0167(9) -0.0229(10) -0.0043(9)
Cl31 0.0257(3) 0.0219(3) 0.0218(3) -0.0082(2) -0.0082(3) -0.0042(2)
O35 0.0429(13) 0.0472(12) 0.0527(13) -0.0331(11) 0.0071(10) -0.0203(10)
O36 0.0557(14) 0.0388(11) 0.0271(10) -0.0146(9) -0.0060(10) -0.0182(10)
O37 0.0678(17) 0.0557(15) 0.0502(14) -0.0148(12) -0.0303(13) 0.0103(13)
O38 0.0427(13) 0.0433(12) 0.0544(13) -0.0384(11) 0.0018(10) -0.0150(10)
Cl35 0.0335(4) 0.0275(3) 0.0283(3) -0.0169(3) -0.0046(3) -0.0061(3)
O1W 0.0529(16) 0.0441(14) 0.0511(15) -0.0274(13) -0.0238(13) 0.0064(12)
O2W 0.0642(17) 0.0357(12) 0.0298(12) -0.0146(10) -0.0112(12) 0.0041(11)

loop_
_atom_type_symbol
_atom_type_description
_atom_type_scat_dispersion_real
_atom_type_scat_dispersion_imag
_atom_type_scat_source
C C 0.0033 0.0016 'International Tables Vol C Tables 4.2.6.8 and 6.1.1.4'
H H 0.0000 0.0000 'International Tables Vol C Tables 4.2.6.8 and 6.1.1.4'
N N 0.0061 0.0033 'International Tables Vol C Tables 4.2.6.8 and 6.1.1.4'
O O 0.0106 0.0060 'International Tables Vol C Tables 4.2.6.8 and 6.1.1.4'
Cl Cl 0.1484 0.1585 'International Tables Vol C Tables 4.2.6.8 and 6.1.1.4'
Ni Ni 0.3393 1.1124 'International Tables Vol C Tables 4.2.6.8 and 6.1.1.4'

loop_
_geom_angle_atom_site_label_1
_geom_angle_atom_site_label_2
_geom_angle_atom_site_label_3
_geom_angle
_geom_angle_site_symmetry_1
_geom_angle_site_symmetry_3
N1 Ni1 N11 98.15(8) . .
N1 Ni1 N21 95.29(8) . .
N11 Ni1 N21 97.27(8) . .
N1 Ni1 N23 168.08(8) . .
N11 Ni1 N23 91.97(8) . .
N21 Ni1 N23 77.09(8) . .
N1 Ni1 N13 93.98(8) . .
N11 Ni1 N13 76.88(8) . .
N21 Ni1 N13 169.68(8) . .
N23 Ni1 N13 94.46(8) . .
N1 Ni1 N3 77.27(8) . .
N11 Ni1 N3 167.55(8) . .
N21 Ni1 N3 94.69(8) . .
N23 Ni1 N3 94.05(8) . .
N13 Ni1 N3 91.78(8) . .
N1 C1 N2 125.3(2) . .
N1 C1 C2 114.3(2) . .
N2 C1 C2 120.4(2) . .
N3 C2 C3 122.4(2) . .
N3 C2 C1 114.1(2) . .
C3 C2 C1 123.5(2) . .
C4 C3 C2 117.1(2) . .
C4 C3 H3 121.5 . .
C2 C3 H3 121.5 . .
C3 C4 C5 118.2(2) . .
C3 C4 H4 120.9 . .
C5 C4 H4 120.9 . .
N4 C5 C4 123.1(2) . .
N4 C5 C6 115.3(2) . .
C4 C5 C6 121.6(2) . .
N6 C6 N5 125.6(2) . .
N6 C6 C5 115.2(2) . .
N5 C6 C5 119.2(2) . .
C1 N1 O1 111.23(19) . .
C1 N1 Ni1 118.30(17) . .
O1 N1 Ni1 128.82(14) . .
C1 N2 H2A 120.0 . .
C1 N2 H2B 120.0 . .
H2A N2 H2B 120.0 . .
N4 N3 C2 120.8(2) . .
N4 N3 Ni1 123.27(15) . .
C2 N3 Ni1 114.73(16) . .
N3 N4 C5 118.4(2) . .
C6 N5 H5A 120.0 . .
C6 N5 H5B 120.0 . .
H5A N5 H5B 120.0 . .
C6 N6 O2 109.1(2) . .
N1 O1 H1 109.5 . .
N6 O2 H2 109.5 . .
N11 C11 N12 125.4(2) . .
N11 C11 C12 113.9(2) . .
N12 C11 C12 120.7(2) . .
N13 C12 C13 121.5(2) . .
N13 C12 C11 113.9(2) . .
C13 C12 C11 124.7(2) . .
C14 C13 C12 117.7(2) . .
C14 C13 H13 121.2 . .
C12 C13 H13 121.2 . .
C13 C14 C15 118.0(2) . .
C13 C14 H14 121.0 . .
C15 C14 H14 121.0 . .
N14 C15 C14 122.3(2) . .
N14 C15 C16 113.8(2) . .
C14 C15 C16 123.9(2) . .
N16 C16 N15 125.0(2) . .
N16 C16 C15 117.4(2) . .
N15 C16 C15 117.6(2) . .
C11 N11 O11 110.79(19) . .
C11 N11 Ni1 118.49(16) . .
O11 N11 Ni1 130.59(14) . .
C11 N12 H12A 120.0 . .
C11 N12 H12B 120.0 . .
H12A N12 H12B 120.0 . .
C12 N13 N14 121.7(2) . .
C12 N13 Ni1 116.21(16) . .
N14 N13 Ni1 122.02(15) . .
N13 N14 C15 118.7(2) . .
C16 N15 H15A 120.0 . .
C16 N15 H15B 120.0 . .
H15A N15 H15B 120.0 . .
C16 N16 O12 109.1(2) . .
N11 O11 H11 109.5 . .
N16 O12 H12 109.5 . .
N21 C21 N22 125.6(2) . .
N21 C21 C22 114.0(2) . .
N22 C21 C22 120.4(2) . .
N23 C22 C23 121.9(2) . .
N23 C22 C21 114.0(2) . .
C23 C22 C21 124.0(2) . .
C24 C23 C22 117.8(2) . .
C24 C23 H23 121.1 . .
C22 C23 H23 121.1 . .
C23 C24 C25 117.7(2) . .
C23 C24 H24 121.1 . .
C25 C24 H24 121.1 . .
N24 C25 C24 122.8(2) . .
N24 C25 C26 114.9(2) . .
C24 C25 C26 122.2(2) . .
N26 C26 N25 125.3(2) . .
N26 C26 C25 116.5(2) . .
N25 C26 C25 118.1(2) . .
C21 N21 O21 110.92(19) . .
C21 N21 Ni1 118.04(16) . .
O21 N21 Ni1 129.98(15) . .
C21 N22 H22A 120.0 . .
C21 N22 H22B 120.0 . .
H22A N22 H22B 120.0 . .
C22 N23 N24 121.1(2) . .
C22 N23 Ni1 115.86(16) . .
N24 N23 Ni1 123.04(15) . .
C25 N24 N23 118.5(2) . .
C26 N25 H25A 120.0 . .
C26 N25 H25B 120.0 . .
H25A N25 H25B 120.0 . .
C26 N26 O22 108.40(19) . .
N21 O21 H21 109.5 . .
N26 O22 H22 109.5 . .
O34 Cl31 O33 109.80(12) . .
O34 Cl31 O32 110.68(11) . .
O33 Cl31 O32 108.78(11) . .
O34 Cl31 O31 109.44(11) . .
O33 Cl31 O31 109.40(11) . .
O32 Cl31 O31 108.72(11) . .
O36 Cl35 O35 111.50(13) . .
O36 Cl35 O38 109.13(12) . .
O35 Cl35 O38 109.04(12) . .
O36 Cl35 O37 108.62(14) . .
O35 Cl35 O37 108.75(15) . .
O38 Cl35 O37 109.78(15) . .
H1WA O1W H1WB 110(3) . .
H2WA O2W H2WB 107(3) . .

loop_
_geom_bond_atom_site_label_1
_geom_bond_atom_site_label_2
_geom_bond_distance
_geom_bond_site_symmetry_2
Ni1 N1 2.034(2) .
Ni1 N11 2.041(2) .
Ni1 N21 2.045(2) .
Ni1 N23 2.064(2) .
Ni1 N13 2.070(2) .
Ni1 N3 2.096(2) .
C1 N1 1.297(3) .
C1 N2 1.326(3) .
C1 C2 1.484(3) .
C2 N3 1.339(3) .
C2 C3 1.393(3) .
C3 C4 1.365(4) .
C3 H3 0.9500 .
C4 C5 1.392(4) .
C4 H4 0.9500 .
C5 N4 1.336(3) .
C5 C6 1.480(4) .
C6 N6 1.291(3) .
C6 N5 1.343(3) .
N1 O1 1.408(3) .
N2 H2A 0.8800 .
N2 H2B 0.8800 .
N3 N4 1.334(3) .
N5 H5A 0.8800 .
N5 H5B 0.8800 .
N6 O2 1.417(3) .
O1 H1 0.8400 .
O2 H2 0.8400 .
C11 N11 1.306(3) .
C11 N12 1.325(3) .
C11 C12 1.487(3) .
C12 N13 1.333(3) .
C12 C13 1.394(3) .
C13 C14 1.370(4) .
C13 H13 0.9500 .
C14 C15 1.403(3) .
C14 H14 0.9500 .
C15 N14 1.337(3) .
C15 C16 1.484(3) .
C16 N16 1.292(3) .
C16 N15 1.344(3) .
N11 O11 1.412(3) .
N12 H12A 0.8800 .
N12 H12B 0.8800 .
N13 N14 1.334(3) .
N15 H15A 0.8800 .
N15 H15B 0.8800 .
N16 O12 1.406(3) .
O11 H11 0.8400 .
O12 H12 0.8400 .
C21 N21 1.292(3) .
C21 N22 1.332(3) .
C21 C22 1.489(3) .
C22 N23 1.338(3) .
C22 C23 1.386(3) .
C23 C24 1.372(3) .
C23 H23 0.9500 .
C24 C25 1.400(3) .
C24 H24 0.9500 .
C25 N24 1.333(3) .
C25 C26 1.483(3) .
C26 N26 1.293(3) .
C26 N25 1.348(3) .
N21 O21 1.409(3) .
N22 H22A 0.8800 .
N22 H22B 0.8800 .
N23 N24 1.342(3) .
N25 H25A 0.8800 .
N25 H25B 0.8800 .
N26 O22 1.415(3) .
O21 H21 0.8400 .
O22 H22 0.8400 .
O31 Cl31 1.4438(18) .
O32 Cl31 1.4410(18) .
O33 Cl31 1.4377(18) .
O34 Cl31 1.4259(19) .
O35 Cl35 1.436(2) .
O36 Cl35 1.428(2) .
O37 Cl35 1.442(2) .
O38 Cl35 1.4376(19) .
O1W H1WA 0.826(18) .
O1W H1WB 0.823(17) .
O2W H2WA 0.826(18) .
O2W H2WB 0.839(18) .

loop_
_geom_hbond_atom_site_label_D
_geom_hbond_atom_site_label_H
_geom_hbond_atom_site_label_A
_geom_hbond_distance_DH
_geom_hbond_distance_HA
_geom_hbond_distance_DA
_geom_hbond_angle_DHA
_geom_hbond_site_symmetry_A
N2 H2A O2 0.88 2.18 2.960(3) 148.1 1_655
N2 H2B O31 0.88 2.04 2.893(3) 162.3 2_765
N5 H5A O1 0.88 2.34 3.203(3) 168.4 1_455
N5 H5B O33 0.88 2.44 2.949(3) 117.6 1_455
O1 H1 N16 0.84 1.87 2.701(3) 170.4 2_755
O2 H2 O36 0.84 2.06 2.784(3) 144.0 2_665
O2 H2 O21 0.84 2.34 2.944(3) 128.7 2_665
N12 H12A O32 0.88 2.15 2.981(3) 156.5 2_756
N12 H12B O1W 0.88 2.09 2.914(3) 155.8 1_545
N15 H15A O2W 0.88 2.42 3.042(3) 128.0 1_554
O11 H11 N26 0.84 2.05 2.877(3) 166.8 2_656
O12 H12 O33 0.84 2.08 2.828(3) 148.2 2_755
N22 H22B O38 0.88 2.24 3.111(3) 168.7 2_666
N22 H22B O35 0.88 2.55 3.037(3) 115.8 2_666
N25 H25A O2W 0.88 2.27 3.129(3) 165.6 2_656
O21 H21 O31 0.84 1.95 2.749(3) 157.5 .
O22 H22 O32 0.84 2.00 2.774(3) 152.1 2_656
O1W H1WA O37 0.826(18) 2.38(2) 3.153(4) 155(3) .
O1W H1WB O2W 0.823(17) 2.55(2) 3.321(4) 157(3) 2_766
O2W H2WA O35 0.826(18) 2.29(2) 3.107(3) 169(4) .
O2W H2WB N6 0.839(18) 2.18(2) 2.973(3) 157(3) 1_556
